data_7206544
loop_
_publ_author_name
'Carlucci, Lucia'
'Ciani, Gianfranco'
'Proserpio, Davide M.'
'Visconti, Marco'

_publ_section_title
;
 The novel metalloligand [Fe(bppd)3] (bppd =
 1,3-bis(4-pyridyl)-1,3-propanedionate) for the crystal engineering of
 heterometallic coordination networks with different silver salts.
 Anionic control of the structures
;
_journal_issue 19
_journal_name_full CrystEngComm
_journal_page_first 5891
_journal_paper_doi 10.1039/c1ce05520h
_journal_volume 13
_journal_year 2011
_chemical_formula_sum 'C55 H59 Ag B F4 Fe N6 O10'
_chemical_formula_weight 1214.61
_space_group_IT_number 15
_symmetry_cell_setting monoclinic
_symmetry_space_group_name_Hall '-C 2yc'
_symmetry_space_group_name_H-M 'C 1 2/c 1'
_atom_sites_solution_hydrogens geom
_atom_sites_solution_primary direct
_atom_sites_solution_secondary difmap
_cell_angle_alpha 90.00
_cell_angle_beta 96.236(18)
_cell_angle_gamma 90.00
_cell_formula_units_Z 4
_cell_length_a 13.246(14)
_cell_length_b 22.90(2)
_cell_length_c 17.291(18)
_cell_measurement_reflns_used 2216
_cell_measurement_temperature 150(2)
_cell_measurement_theta_max 27
_cell_measurement_theta_min 2
_cell_volume 5214(9)
_computing_molecular_graphics TOPOS
_computing_structure_refinement 'SHELXL-97 (Sheldrick, 1997)'
_computing_structure_solution SIR97
_diffrn_ambient_temperature 150(2)
_diffrn_measured_fraction_theta_full 0.981
_diffrn_measured_fraction_theta_max 0.889
_diffrn_measurement_method omega-scan
_diffrn_radiation_monochromator graphite
_diffrn_radiation_source 'fine-focus sealed tube'
_diffrn_radiation_type MoK\a
_diffrn_radiation_wavelength 0.71073
_diffrn_reflns_av_R_equivalents 0.2382
_diffrn_reflns_av_sigmaI/netI 0.2230
_diffrn_reflns_limit_h_max 16
_diffrn_reflns_limit_h_min -17
_diffrn_reflns_limit_k_max 29
_diffrn_reflns_limit_k_min -30
_diffrn_reflns_limit_l_max 22
_diffrn_reflns_limit_l_min -22
_diffrn_reflns_number 24643
_diffrn_reflns_theta_full 25.00
_diffrn_reflns_theta_max 28.01
_diffrn_reflns_theta_min 1.78
_diffrn_standards_decay_% 3
_exptl_absorpt_coefficient_mu 0.735
_exptl_absorpt_correction_T_max 1
_exptl_absorpt_correction_T_min 0.47
_exptl_absorpt_correction_type multi-scan
_exptl_absorpt_process_details
;
(Sheldrick G.M.(1996),
SADABS University of Gottingen,Germany.)
;
_exptl_crystal_colour red
_exptl_crystal_density_diffrn 1.548
_exptl_crystal_density_method 'not measured'
_exptl_crystal_description needle
_exptl_crystal_F_000 2500
_exptl_crystal_size_max 0.300
_exptl_crystal_size_mid 0.100
_exptl_crystal_size_min 0.060
_refine_diff_density_max 3.216
_refine_diff_density_min -1.538
_refine_diff_density_rms 0.208
_refine_ls_extinction_method none
_refine_ls_goodness_of_fit_all 1.050
_refine_ls_hydrogen_treatment constr
_refine_ls_matrix_type full
_refine_ls_number_parameters 288
_refine_ls_number_reflns 5618
_refine_ls_number_restraints 21
_refine_ls_restrained_S_all 1.049
_refine_ls_R_factor_all 0.2417
_refine_ls_R_factor_gt 0.1194
_refine_ls_shift/su_max 0.000
_refine_ls_shift/su_mean 0.000
_refine_ls_structure_factor_coef Fsqd
_refine_ls_weighting_details 'calc w=1/[\s^2^(Fo^2^)+(0.1798P)^2^+73.8261P] where P=(Fo^2^+2Fc^2^)/3'
_refine_ls_weighting_scheme calc
_refine_ls_wR_factor_all 0.3881
_refine_ls_wR_factor_ref 0.3169
_reflns_number_gt 2298
_reflns_number_total 5618
_reflns_threshold_expression >2sigma(I)
_cod_data_source_file c1ce05520h.txt
_cod_data_source_block '[Fe(III)L3Ag](BF4)_4THF'
_cod_depositor_comments
;
The following automatic conversions were performed:

'_symmetry_cell_setting' value 'Monoclinic' changed to 'monoclinic'
according to /home/saulius/struct/CIF-dictionaries/cif_core.dic
dictionary named 'cif_core.dic' version 2.4.1 from 2010-06-29.

Automatic conversion script
Id: cif_fix_values 1715 2011-07-08 13:25:40Z adriana 
;
_cod_original_cell_volume 5213(9)
_cod_original_sg_symbol_H-M C2/c
_cod_database_code 7206544

loop_
_symmetry_equiv_pos_as_xyz
'x, y, z'
'-x, y, -z+1/2'
'x+1/2, y+1/2, z'
'-x+1/2, y+1/2, -z+1/2'
'-x, -y, -z'
'x, -y, z-1/2'
'-x+1/2, -y+1/2, -z'
'x+1/2, -y+1/2, z-1/2'

loop_
_atom_site_label
_atom_site_type_symbol
_atom_site_fract_x
_atom_site_fract_y
_atom_site_fract_z
_atom_site_U_iso_or_equiv
_atom_site_adp_type
_atom_site_occupancy
_atom_site_symmetry_multiplicity
_atom_site_calc_flag
_atom_site_refinement_flags
_atom_site_disorder_assembly
_atom_site_disorder_group
Fe1 Fe 0.5000 0.93724(10) 0.2500 0.0260(6) Uani 1 2 d S . .
Ag1 Ag 0.5000 0.83321(6) -0.2500 0.0369(5) Uani 1 2 d S . .
C1 C 0.3381(9) 1.0022(5) 0.1607(6) 0.030(3) Uani 1 1 d . . .
C2 C 0.3586(9) 0.9777(6) 0.0922(6) 0.036(3) Uani 1 1 d . . .
H2 H 0.3117 0.9824 0.0487 0.043 Uiso 1 1 calc R . .
C3 C 0.4471(11) 0.9457(5) 0.0845(6) 0.036(3) Uani 1 1 d . . .
C4 C 0.4636(10) 0.9241(5) 0.0068(6) 0.032(3) Uani 1 1 d . . .
C5 C 0.5341(10) 0.8813(6) 0.0017(7) 0.046(4) Uani 1 1 d . . .
H5 H 0.5721 0.8672 0.0462 0.055 Uiso 1 1 calc R . .
C6 C 0.4100(10) 0.9427(6) -0.0608(7) 0.037(3) Uani 1 1 d . . .
H6 H 0.3589 0.9704 -0.0597 0.044 Uiso 1 1 calc R . .
C7 C 0.5480(12) 0.8592(7) -0.0700(7) 0.051(4) Uani 1 1 d . . .
H7 H 0.5931 0.8284 -0.0729 0.061 Uiso 1 1 calc R . .
C8 C 0.4323(10) 0.9204(6) -0.1289(7) 0.036(3) Uani 1 1 d . . .
H8 H 0.3972 0.9346 -0.1746 0.043 Uiso 1 1 calc R . .
C9 C 0.2485(9) 1.0395(6) 0.1641(7) 0.035(3) Uani 1 1 d . . .
C10 C 0.2060(10) 1.0459(6) 0.2303(8) 0.039(3) Uani 1 1 d . . .
H10 H 0.2342 1.0276 0.2756 0.047 Uiso 1 1 calc R . .
C11 C 0.2038(10) 1.0676(6) 0.1005(7) 0.040(3) Uani 1 1 d . . .
H11 H 0.2295 1.0632 0.0529 0.047 Uiso 1 1 calc R . .
C12 C 0.1223(9) 1.0791(7) 0.2310(8) 0.043(3) Uani 1 1 d . . .
H12 H 0.0928 1.0815 0.2774 0.051 Uiso 1 1 calc R . .
C13 C 0.1220(10) 1.1020(6) 0.1058(8) 0.046(3) Uani 1 1 d . . .
H13 H 0.0946 1.1221 0.0617 0.056 Uiso 1 1 calc R . .
C14 C 0.5000 0.7957(9) 0.2500 0.049(5) Uani 1 2 d S . .
H14 H 0.5000 0.7551 0.2500 0.059 Uiso 1 2 calc SR . .
C15 C 0.5931(10) 0.8220(6) 0.2558(7) 0.037(3) Uani 1 1 d . . .
C16 C 0.6861(10) 0.7887(5) 0.2544(8) 0.041(3) Uani 1 1 d . . .
C17 C 0.6864(11) 0.7362(7) 0.2181(11) 0.066(5) Uani 1 1 d . . .
H17 H 0.6267 0.7201 0.1937 0.079 Uiso 1 1 calc R . .
C18 C 0.7741(11) 0.8082(7) 0.2893(8) 0.050(4) Uani 1 1 d . . .
H18 H 0.7773 0.8442 0.3142 0.060 Uiso 1 1 calc R . .
C19 C 0.7770(14) 0.7076(7) 0.2187(11) 0.080(6) Uani 1 1 d . . .
H19 H 0.7771 0.6724 0.1921 0.096 Uiso 1 1 calc R . .
C20 C 0.8596(11) 0.7754(6) 0.2883(8) 0.045(3) Uani 1 1 d . . .
H20 H 0.9196 0.7895 0.3146 0.054 Uiso 1 1 calc R . .
N1 N 0.0791(9) 1.1082(5) 0.1709(7) 0.049(3) Uani 1 1 d . . .
N2 N 0.5005(8) 0.8797(4) -0.1344(5) 0.034(2) Uani 1 1 d . . .
N3 N 0.8622(9) 0.7256(5) 0.2529(7) 0.052(3) Uani 1 1 d . . .
O1 O 0.3909(6) 0.9940(3) 0.2264(5) 0.0326(19) Uani 1 1 d . . .
O2 O 0.5102(6) 0.9352(3) 0.1410(5) 0.031(2) Uani 1 1 d . . .
O3 O 0.6047(6) 0.8766(4) 0.2608(5) 0.034(2) Uani 1 1 d . . .
O1S O 0.7969(8) 0.9735(5) 0.0847(6) 0.063(3) Uiso 1 1 d D . .
C1S C 0.8992(12) 0.9905(8) 0.0819(11) 0.078(5) Uiso 1 1 d D . .
H1S1 H 0.9101 1.0289 0.1051 0.093 Uiso 1 1 calc R . .
H1S2 H 0.9136 0.9928 0.0282 0.093 Uiso 1 1 calc R . .
C2S C 0.9658(16) 0.9496(8) 0.1228(12) 0.097(7) Uiso 1 1 d D . .
H2S1 H 1.0117 0.9690 0.1622 0.116 Uiso 1 1 calc R . .
H2S2 H 1.0055 0.9291 0.0874 0.116 Uiso 1 1 calc R . .
C3S C 0.9001(13) 0.9101(10) 0.1576(12) 0.099(7) Uiso 1 1 d D . .
H3S1 H 0.9027 0.9179 0.2129 0.119 Uiso 1 1 calc R . .
H3S2 H 0.9218 0.8702 0.1507 0.119 Uiso 1 1 calc R . .
C4S C 0.7979(13) 0.9179(7) 0.1212(10) 0.071(5) Uiso 1 1 d D . .
H4S1 H 0.7804 0.8875 0.0831 0.085 Uiso 1 1 calc R . .
H4S2 H 0.7498 0.9168 0.1597 0.085 Uiso 1 1 calc R . .
O2S O 0.4027(16) 0.6592(9) 0.9683(12) 0.144(7) Uiso 1 1 d D . .
C6S C 0.314(2) 0.6459(14) 1.0032(17) 0.157(12) Uiso 1 1 d D . .
H6S1 H 0.3120 0.6052 1.0183 0.189 Uiso 1 1 calc R . .
H6S2 H 0.2529 0.6552 0.9690 0.189 Uiso 1 1 calc R . .
C7S C 0.325(3) 0.6836(15) 1.070(2) 0.206(17) Uiso 1 1 d D . .
H7S1 H 0.3327 0.6599 1.1164 0.247 Uiso 1 1 calc R . .
H7S2 H 0.2641 0.7068 1.0703 0.247 Uiso 1 1 calc R . .
C8S C 0.411(2) 0.7218(15) 1.0703(17) 0.159(12) Uiso 1 1 d D . .
H8S1 H 0.3923 0.7617 1.0812 0.191 Uiso 1 1 calc R . .
H8S2 H 0.4657 0.7095 1.1084 0.191 Uiso 1 1 calc R . .
C9S C 0.438(2) 0.7161(11) 0.9930(16) 0.157(12) Uiso 1 1 d D . .
H9S1 H 0.5107 0.7192 0.9924 0.188 Uiso 1 1 calc R . .
H9S2 H 0.4050 0.7460 0.9594 0.188 Uiso 1 1 calc R . .
B1 B 0.7606(12) 0.7594(6) 0.0253(8) 0.120(5) Uiso 0.50 1 d PG A -1
F1 F 0.8403(14) 0.7650(10) 0.0844(11) 0.120(5) Uiso 0.50 1 d PG A -1
F2 F 0.7519(18) 0.7018(7) -0.0003(13) 0.120(5) Uiso 0.50 1 d PG A -1
F3 F 0.6704(13) 0.7762(10) 0.0536(12) 0.120(5) Uiso 0.50 1 d PG A -1
F4 F 0.7780(18) 0.7947(10) -0.0373(11) 0.120(5) Uiso 0.50 1 d PG A -1

loop_
_atom_site_aniso_label
_atom_site_aniso_U_11
_atom_site_aniso_U_22
_atom_site_aniso_U_33
_atom_site_aniso_U_23
_atom_site_aniso_U_13
_atom_site_aniso_U_12
Fe1 0.0311(14) 0.0265(14) 0.0206(12) 0.000 0.0041(9) 0.000
Ag1 0.0442(9) 0.0402(9) 0.0284(7) 0.000 0.0132(6) 0.000
C1 0.039(7) 0.030(6) 0.020(6) -0.001(5) 0.001(5) -0.003(5)
C2 0.036(7) 0.052(8) 0.018(6) -0.005(6) -0.001(5) 0.013(6)
C3 0.065(9) 0.034(7) 0.009(5) -0.008(5) 0.002(5) -0.015(7)
C4 0.047(8) 0.025(6) 0.022(6) 0.000(5) 0.001(5) 0.001(6)
C5 0.044(8) 0.057(9) 0.037(7) -0.004(7) 0.001(6) 0.022(7)
C6 0.037(7) 0.045(8) 0.030(7) -0.012(6) 0.015(5) -0.001(6)
C7 0.076(11) 0.059(10) 0.020(6) 0.001(6) 0.014(6) 0.040(8)
C8 0.036(8) 0.035(7) 0.033(7) -0.001(6) -0.008(5) 0.004(6)
C9 0.033(7) 0.040(8) 0.032(7) -0.007(5) 0.006(5) -0.004(6)
C10 0.041(8) 0.036(7) 0.042(8) -0.007(6) 0.006(6) -0.006(6)
C11 0.041(8) 0.059(9) 0.018(6) -0.006(6) 0.001(5) 0.013(7)
C12 0.023(7) 0.062(9) 0.042(8) 0.010(7) 0.002(6) 0.003(7)
C13 0.043(8) 0.052(9) 0.044(8) 0.004(7) 0.003(6) 0.014(7)
C14 0.041(12) 0.031(10) 0.070(14) 0.000 -0.012(10) 0.000
C15 0.037(8) 0.038(8) 0.037(7) -0.004(6) 0.005(6) -0.005(6)
C16 0.033(8) 0.028(7) 0.060(9) -0.006(6) 0.002(6) 0.003(6)
C17 0.029(8) 0.056(10) 0.111(14) -0.016(10) -0.008(8) 0.006(7)
C18 0.047(9) 0.046(9) 0.056(9) -0.010(7) -0.001(7) 0.012(7)
C19 0.079(14) 0.053(10) 0.106(15) -0.041(10) 0.002(11) 0.026(10)
C20 0.037(8) 0.048(9) 0.049(8) -0.003(7) 0.002(6) 0.005(7)
N1 0.049(7) 0.057(8) 0.042(7) 0.001(6) 0.008(5) 0.005(6)
N2 0.043(6) 0.032(6) 0.027(5) 0.002(4) 0.009(4) 0.001(5)
N3 0.046(8) 0.044(7) 0.062(8) -0.009(6) -0.012(6) 0.006(6)
O1 0.037(5) 0.029(4) 0.032(5) -0.003(4) 0.010(4) -0.006(4)
O2 0.033(5) 0.017(4) 0.042(5) -0.003(3) -0.005(4) -0.001(3)
O3 0.034(5) 0.034(5) 0.035(5) 0.001(4) 0.005(4) -0.001(4)

loop_
_atom_type_symbol
_atom_type_description
_atom_type_scat_dispersion_real
_atom_type_scat_dispersion_imag
_atom_type_scat_source
C C 0.0033 0.0016 'International Tables Vol C Tables 4.2.6.8 and 6.1.1.4'
H H 0.0000 0.0000 'International Tables Vol C Tables 4.2.6.8 and 6.1.1.4'
B B 0.0013 0.0007 'International Tables Vol C Tables 4.2.6.8 and 6.1.1.4'
N N 0.0061 0.0033 'International Tables Vol C Tables 4.2.6.8 and 6.1.1.4'
O O 0.0106 0.0060 'International Tables Vol C Tables 4.2.6.8 and 6.1.1.4'
F F 0.0171 0.0103 'International Tables Vol C Tables 4.2.6.8 and 6.1.1.4'
Fe Fe 0.3463 0.8444 'International Tables Vol C Tables 4.2.6.8 and 6.1.1.4'
Ag Ag -0.8971 1.1015 'International Tables Vol C Tables 4.2.6.8 and 6.1.1.4'

loop_
_geom_angle_atom_site_label_1
_geom_angle_atom_site_label_2
_geom_angle_atom_site_label_3
_geom_angle
_geom_angle_site_symmetry_1
_geom_angle_site_symmetry_3
O2 Fe1 O2 177.2(4) . 2_655
O2 Fe1 O1 95.3(3) . 2_655
O2 Fe1 O1 86.6(3) 2_655 2_655
O2 Fe1 O1 86.6(3) . .
O2 Fe1 O1 95.3(3) 2_655 .
O1 Fe1 O1 96.6(5) 2_655 .
O2 Fe1 O3 87.2(3) . .
O2 Fe1 O3 90.8(3) 2_655 .
O1 Fe1 O3 87.2(4) 2_655 .
O1 Fe1 O3 173.0(3) . .
O2 Fe1 O3 90.8(3) . 2_655
O2 Fe1 O3 87.2(3) 2_655 2_655
O1 Fe1 O3 173.0(3) 2_655 2_655
O1 Fe1 O3 87.2(4) . 2_655
O3 Fe1 O3 89.6(5) . 2_655
N2 Ag1 N2 123.9(5) . 2_654
N2 Ag1 N3 111.9(4) . 7_665
N2 Ag1 N3 100.6(4) 2_654 7_665
N2 Ag1 N3 100.6(4) . 8_465
N2 Ag1 N3 111.9(4) 2_654 8_465
N3 Ag1 N3 107.3(6) 7_665 8_465
O1 C1 C2 124.7(11) . .
O1 C1 C9 114.5(10) . .
C2 C1 C9 120.8(10) . .
C1 C2 C3 123.1(11) . .
C1 C2 H2 118.4 . .
C3 C2 H2 118.4 . .
O2 C3 C2 121.7(11) . .
O2 C3 C4 120.1(13) . .
C2 C3 C4 118.2(11) . .
C5 C4 C6 117.6(11) . .
C5 C4 C3 118.2(11) . .
C6 C4 C3 124.2(12) . .
C4 C5 C7 119.0(12) . .
C4 C5 H5 120.5 . .
C7 C5 H5 120.5 . .
C8 C6 C4 119.2(12) . .
C8 C6 H6 120.4 . .
C4 C6 H6 120.4 . .
N2 C7 C5 122.7(13) . .
N2 C7 H7 118.6 . .
C5 C7 H7 118.6 . .
N2 C8 C6 123.5(12) . .
N2 C8 H8 118.3 . .
C6 C8 H8 118.3 . .
C10 C9 C11 117.0(13) . .
C10 C9 C1 121.1(12) . .
C11 C9 C1 121.9(11) . .
C9 C10 C12 119.7(13) . .
C9 C10 H10 120.2 . .
C12 C10 H10 120.2 . .
C13 C11 C9 120.4(12) . .
C13 C11 H11 119.8 . .
C9 C11 H11 119.8 . .
N1 C12 C10 124.6(13) . .
N1 C12 H12 117.7 . .
C10 C12 H12 117.7 . .
N1 C13 C11 122.9(13) . .
N1 C13 H13 118.6 . .
C11 C13 H13 118.6 . .
C15 C14 C15 127.8(19) . 2_655
C15 C14 H14 116.1 . .
C15 C14 H14 116.1 2_655 .
O3 C15 C14 122.9(13) . .
O3 C15 C16 115.1(11) . .
C14 C15 C16 121.9(13) . .
C18 C16 C17 117.4(13) . .
C18 C16 C15 121.4(12) . .
C17 C16 C15 121.2(12) . .
C16 C17 C19 117.8(15) . .
C16 C17 H17 121.1 . .
C19 C17 H17 121.1 . .
C16 C18 C20 120.0(14) . .
C16 C18 H18 120.0 . .
C20 C18 H18 120.0 . .
N3 C19 C17 125.3(15) . .
N3 C19 H19 117.4 . .
C17 C19 H19 117.4 . .
N3 C20 C18 123.8(13) . .
N3 C20 H20 118.1 . .
C18 C20 H20 118.1 . .
C12 N1 C13 115.4(13) . .
C7 N2 C8 117.8(11) . .
C7 N2 Ag1 122.7(9) . .
C8 N2 Ag1 117.5(8) . .
C19 N3 C20 115.7(13) . .
C19 N3 Ag1 117.8(10) . 7_665
C20 N3 Ag1 126.4(9) . 7_665
C1 O1 Fe1 127.0(8) . .
C3 O2 Fe1 131.5(9) . .
C15 O3 Fe1 128.1(8) . .
C1S O1S C4S 107.4(12) . .
O1S C1S C2S 110.2(15) . .
O1S C1S H1S1 109.6 . .
C2S C1S H1S1 109.6 . .
O1S C1S H1S2 109.6 . .
C2S C1S H1S2 109.6 . .
H1S1 C1S H1S2 108.1 . .
C1S C2S C3S 104.6(17) . .
C1S C2S H2S1 110.8 . .
C3S C2S H2S1 110.8 . .
C1S C2S H2S2 110.8 . .
C3S C2S H2S2 110.8 . .
H2S1 C2S H2S2 108.9 . .
C2S C3S C4S 108.9(17) . .
C2S C3S H3S1 109.9 . .
C4S C3S H3S1 109.9 . .
C2S C3S H3S2 109.9 . .
C4S C3S H3S2 109.9 . .
H3S1 C3S H3S2 108.3 . .
O1S C4S C3S 105.5(14) . .
O1S C4S H4S1 110.6 . .
C3S C4S H4S1 110.6 . .
O1S C4S H4S2 110.6 . .
C3S C4S H4S2 110.6 . .
H4S1 C4S H4S2 108.8 . .
C6S O2S C9S 109(2) . .
O2S C6S C7S 101(3) . .
O2S C6S H6S1 111.6 . .
C7S C6S H6S1 111.6 . .
O2S C6S H6S2 111.6 . .
C7S C6S H6S2 111.6 . .
H6S1 C6S H6S2 109.4 . .
C6S C7S C8S 113(3) . .
C6S C7S H7S1 109.0 . .
C8S C7S H7S1 109.0 . .
C6S C7S H7S2 109.0 . .
C8S C7S H7S2 109.0 . .
H7S1 C7S H7S2 107.8 . .
C9S C8S C7S 102(3) . .
C9S C8S H8S1 111.3 . .
C7S C8S H8S1 111.3 . .
C9S C8S H8S2 111.3 . .
C7S C8S H8S2 111.3 . .
H8S1 C8S H8S2 109.2 . .
C8S C9S O2S 105(2) . .
C8S C9S H9S1 110.8 . .
O2S C9S H9S1 110.8 . .
C8S C9S H9S2 110.8 . .
O2S C9S H9S2 110.8 . .
H9S1 C9S H9S2 108.8 . .
F4 B1 F3 109.6 . .
F4 B1 F2 108.6 . .
F3 B1 F2 109.2 . .
F4 B1 F1 109.9 . .
F3 B1 F1 109.1 . .
F2 B1 F1 110.5 . .

loop_
_geom_bond_atom_site_label_1
_geom_bond_atom_site_label_2
_geom_bond_distance
_geom_bond_site_symmetry_2
Fe1 O2 1.904(9) .
Fe1 O2 1.904(9) 2_655
Fe1 O1 1.954(9) 2_655
Fe1 O1 1.954(9) .
Fe1 O3 1.957(9) .
Fe1 O3 1.957(9) 2_655
Ag1 N2 2.264(10) .
Ag1 N2 2.264(10) 2_654
Ag1 N3 2.274(12) 7_665
Ag1 N3 2.274(12) 8_465
C1 O1 1.282(13) .
C1 C2 1.364(16) .
C1 C9 1.468(17) .
C2 C3 1.400(18) .
C2 H2 0.9300 .
C3 O2 1.239(14) .
C3 C4 1.469(16) .
C4 C5 1.364(18) .
C4 C6 1.368(16) .
C5 C7 1.369(17) .
C5 H5 0.9300 .
C6 C8 1.347(17) .
C6 H6 0.9300 .
C7 N2 1.304(15) .
C7 H7 0.9300 .
C8 N2 1.309(15) .
C8 H8 0.9300 .
C9 C10 1.337(18) .
C9 C11 1.355(17) .
C10 C12 1.345(18) .
C10 H10 0.9300 .
C11 C13 1.350(18) .
C11 H11 0.9300 .
C12 N1 1.313(16) .
C12 H12 0.9300 .
C13 N1 1.323(17) .
C13 H13 0.9300 .
C14 C15 1.365(15) .
C14 C15 1.365(15) 2_655
C14 H14 0.9300 .
C15 O3 1.262(14) .
C15 C16 1.451(18) .
C16 C18 1.330(19) .
C16 C17 1.36(2) .
C17 C19 1.37(2) .
C17 H17 0.9300 .
C18 C20 1.360(19) .
C18 H18 0.9300 .
C19 N3 1.28(2) .
C19 H19 0.9300 .
C20 N3 1.295(17) .
C20 H20 0.9300 .
N3 Ag1 2.274(12) 7_665
O1S C1S 1.416(15) .
O1S C4S 1.421(15) .
C1S C2S 1.422(16) .
C1S H1S1 0.9700 .
C1S H1S2 0.9700 .
C2S C3S 1.432(16) .
C2S H2S1 0.9700 .
C2S H2S2 0.9700 .
C3S C4S 1.441(15) .
C3S H3S1 0.9700 .
C3S H3S2 0.9700 .
C4S H4S1 0.9700 .
C4S H4S2 0.9700 .
O2S C6S 1.414(18) .
O2S C9S 1.432(18) .
C6S C7S 1.430(18) .
C6S H6S1 0.9700 .
C6S H6S2 0.9700 .
C7S C8S 1.430(18) .
C7S H7S1 0.9700 .
C7S H7S2 0.9700 .
C8S C9S 1.427(17) .
C8S H8S1 0.9700 .
C8S H8S2 0.9700 .
C9S H9S1 0.9700 .
C9S H9S2 0.9700 .
B1 F4 1.3902 .
B1 F3 1.3929 .
B1 F2 1.3932 .
B1 F1 1.3936 .
